data_7062322
loop_
_publ_author_name
'Liu, Tian'
'Ma, Yanping'
'Solan, Gregory A.'
'Sun, Yang'
'Sun, Wen-Hua'

_publ_section_title
;
 Unimodal polyethylenes of high linearity and narrow dispersity by using
 ortho-4,4&#x2032;-dichlorobenzhydryl-modified bis(imino)pyridyl-iron
 catalysts
;
_journal_issue 12
_journal_name_full 'New Journal of Chemistry'
_journal_page_first 5786
_journal_page_last 5795
_journal_paper_doi 10.1039/D2NJ06212G
_journal_volume 47
_journal_year 2023
_chemical_formula_moiety 'C53 Cl6 Fe N3'
_chemical_formula_sum 'C53 H49 Cl8 Fe N4'
_chemical_formula_weight 1081.41
_space_group_crystal_system monoclinic
_space_group_IT_number 14
_space_group_name_Hall '-P 2yn'
_space_group_name_H-M_alt 'P 1 21/n 1'
_atom_sites_solution_primary iterative
_audit_creation_date 2022-12-20
_audit_creation_method
;
Olex2 1.3-alpha
(compiled 2020.05.22 svn.r1d9e7f8d for OlexSys, GUI svn.r6131)
;
_audit_update_record
;
2022-12-20 deposited with the CCDC.	2023-02-24 downloaded from the CCDC.
;
_cell_angle_alpha 90
_cell_angle_beta 97.548(3)
_cell_angle_gamma 90
_cell_formula_units_Z 4
_cell_length_a 9.6074(2)
_cell_length_b 35.6770(10)
_cell_length_c 15.0592(6)
_cell_measurement_reflns_used 9453
_cell_measurement_temperature 100.00(10)
_cell_measurement_theta_max 72.7180
_cell_measurement_theta_min 3.8720
_cell_volume 5117.0(3)
_computing_cell_refinement 'CrysAlisPro 1.171.40.67a (Rigaku OD, 2019)'
_computing_data_collection 'CrysAlisPro 1.171.40.67a (Rigaku OD, 2019)'
_computing_data_reduction 'CrysAlisPro 1.171.40.67a (Rigaku OD, 2019)'
_computing_molecular_graphics 'Olex2 1.3-alpha (Dolomanov et al., 2009)'
_computing_publication_material 'Olex2 1.3-alpha (Dolomanov et al., 2009)'
_computing_structure_refinement 'SHELXL 2018/3 (Sheldrick, 2015)'
_computing_structure_solution 'olex2.solve 1.3-alpha (Bourhis et al., 2015)'
_diffrn_ambient_environment N~2~
_diffrn_ambient_temperature 100.00(10)
_diffrn_detector 'Hybrid Pixel Array Detector'
_diffrn_detector_area_resol_mean 10.0000
_diffrn_detector_type HyPix
_diffrn_measured_fraction_theta_full 0.993
_diffrn_measured_fraction_theta_max 0.954
_diffrn_measurement_details
;
List of Runs (angles in degrees, time in seconds):

  # Type    Start    End  Width  t~exp~   \w     \q     \k     \f   Frames
#--------------------------------------------------------------------------
  1  \w      2.00  42.00   0.50    0.15    --    0.00  85.00  64.00   80
  2  \w    -34.00   5.00   0.50    0.15    --    0.00 -85.00 -54.00   78
  3  \w    -98.00 -51.00   0.50    2.00    --  -99.00  85.00  64.00   94
  4  \w   -162.00 -81.00   0.50    2.00    --  -99.00 -85.00 -54.00  162
  5  \w     47.00  79.00   0.50    2.00    --  101.25 -85.00 -54.00   64
  6  \w     97.00 169.00   0.50    2.00    --  101.25  85.00  64.00  144
  7  \w    -14.00  13.00   0.50    0.15    --    0.00 -99.00-150.00   54
  8  \w    -45.00   6.00   0.50    0.15    --    0.00   0.00  90.00  102
  9  \w    -13.00  29.00   0.50    0.15    --    0.00 -99.00-120.00   84
 10  \w      1.00  29.00   0.50    0.15    --    0.00 -99.00 150.00   56
 11  \w    -61.00 -27.00   0.50    2.00    --  -99.00  57.00  60.00   68
 12  \w   -102.00 -33.00   0.50    2.00    --  -99.00  77.00  60.00  138
 13  \w   -133.00 -95.00   0.50    2.00    --  -99.00   0.00 -30.00   76
 14  \w   -166.00-133.00   0.50    2.00    --  -99.00 -99.00   0.00   66
 15  \w    -59.00 -33.00   0.50    2.00    --  -99.00  57.00  30.00   52
 16  \w   -129.00 -92.00   0.50    2.00    --  -99.00 -99.00   0.00   74
 17  \w    -52.00 -27.00   0.50    2.00    --  -99.00  57.00 -90.00   50
 18  \w     37.00  66.00   0.50    2.00    --  101.25 -57.00 -30.00   58
 19  \w     99.00 154.00   0.50    2.00    --  101.25  19.00-150.00  110
 20  \w     42.00  68.00   0.50    2.00    --  101.25 -57.00  60.00   52
 21  \w     90.00 156.00   0.50    2.00    --  101.25  57.00 -30.00  132
 22  \w     32.00  68.00   0.50    2.00    --  101.25 -57.00-180.00   72
 23  \w     77.00 108.00   0.50    2.00    --  101.25   0.00-150.00   62
 24  \w     34.00  67.00   0.50    2.00    --  101.25 -57.00  90.00   66
 25  \w     36.00  69.00   0.50    2.00    --  101.25 -57.00 120.00   66
;
_diffrn_measurement_device 'four-circle diffractometer'
_diffrn_measurement_device_type 'XtaLAB Synergy R, HyPix'
_diffrn_measurement_method '\w scans'
_diffrn_orient_matrix_type 'CrysAlisPro convention (1999,Acta A55,543-557)'
_diffrn_orient_matrix_UB_11 0.0742707000
_diffrn_orient_matrix_UB_12 0.0383539000
_diffrn_orient_matrix_UB_13 0.0106038000
_diffrn_orient_matrix_UB_21 -0.0369326000
_diffrn_orient_matrix_UB_22 0.0031007000
_diffrn_orient_matrix_UB_23 0.0962258000
_diffrn_orient_matrix_UB_31 0.1387974000
_diffrn_orient_matrix_UB_32 -0.0196431000
_diffrn_orient_matrix_UB_33 0.0356851000
_diffrn_radiation_monochromator mirror
_diffrn_radiation_probe x-ray
_diffrn_radiation_type 'Cu K\a'
_diffrn_radiation_wavelength 1.54184
_diffrn_reflns_av_R_equivalents 0.0706
_diffrn_reflns_av_unetI/netI 0.0614
_diffrn_reflns_Laue_measured_fraction_full 0.993
_diffrn_reflns_Laue_measured_fraction_max 0.954
_diffrn_reflns_limit_h_max 11
_diffrn_reflns_limit_h_min -11
_diffrn_reflns_limit_k_max 43
_diffrn_reflns_limit_k_min -44
_diffrn_reflns_limit_l_max 18
_diffrn_reflns_limit_l_min -18
_diffrn_reflns_number 34363
_diffrn_reflns_point_group_measured_fraction_full 0.993
_diffrn_reflns_point_group_measured_fraction_max 0.954
_diffrn_reflns_theta_full 67.684
_diffrn_reflns_theta_max 75.715
_diffrn_reflns_theta_min 2.477
_diffrn_source 'Rotating-anode X-ray tube'
_diffrn_source_type 'PhotonJet R (Cu) X-ray Source'
_exptl_absorpt_coefficient_mu 6.520
_exptl_absorpt_correction_T_max 1.00000
_exptl_absorpt_correction_T_min 0.30826
_exptl_absorpt_correction_type multi-scan
_exptl_absorpt_process_details
;
CrysAlisPro 1.171.40.67a (Rigaku Oxford Diffraction, 2019)
Empirical absorption correction using spherical harmonics,
 implemented in SCALE3 ABSPACK scaling algorithm.
;
_exptl_crystal_colour blue
_exptl_crystal_colour_primary blue
_exptl_crystal_density_diffrn 1.404
_exptl_crystal_description block
_exptl_crystal_F_000 2228
_exptl_crystal_size_max 0.25
_exptl_crystal_size_mid 0.1
_exptl_crystal_size_min 0.03
_refine_diff_density_max 1.539
_refine_diff_density_min -1.435
_refine_diff_density_rms 0.127
_refine_ls_extinction_method none
_refine_ls_goodness_of_fit_ref 1.062
_refine_ls_hydrogen_treatment undef
_refine_ls_matrix_type full
_refine_ls_number_parameters 568
_refine_ls_number_reflns 10142
_refine_ls_number_restraints 0
_refine_ls_restrained_S_all 1.062
_refine_ls_R_factor_all 0.1059
_refine_ls_R_factor_gt 0.0859
_refine_ls_shift/su_max 0.001
_refine_ls_shift/su_mean 0.000
_refine_ls_structure_factor_coef Fsqd
_refine_ls_weighting_details 'w=1/[\s^2^(Fo^2^)+(0.1839P)^2^+2.7329P] where P=(Fo^2^+2Fc^2^)/3'
_refine_ls_weighting_scheme calc
_refine_ls_wR_factor_gt 0.2402
_refine_ls_wR_factor_ref 0.2648
_reflns_Friedel_coverage 0.000
_reflns_number_gt 7614
_reflns_number_total 10142
_reflns_threshold_expression 'I > 2\s(I)'
_cod_data_source_file d2nj06212g2.cif
_cod_data_source_block Fe5
_cod_depositor_comments 'Adding full bibliography for 7062321--7062322.cif.'
_cod_database_code 7062322
_shelx_shelxl_version_number 2018/3
_chemical_oxdiff_formula 'C H N Fe Cl'
_shelx_space_group_comment
;
The symmetry employed for this shelxl refinement is uniquely defined
by the following loop, which should always be used as a source of
symmetry information in preference to the above space-group names.
They are only intended as comments.
;
_reflns_odcompleteness_completeness 99.39
_reflns_odcompleteness_iscentric 1
_reflns_odcompleteness_theta 66.97
_olex2_refinement_description
;
;
_olex2_submission_special_instructions 'No special instructions were received'
_oxdiff_exptl_absorpt_empirical_details
;
Empirical correction (ABSPACK) includes:
- Absorption correction using spherical harmonics
- Frame scaling
;
_oxdiff_exptl_absorpt_empirical_full_max 2.575
_oxdiff_exptl_absorpt_empirical_full_min 0.388

loop_
_space_group_symop_operation_xyz
'x, y, z'
'-x+1/2, y+1/2, -z+1/2'
'-x, -y, -z'
'x-1/2, -y-1/2, z-1/2'

loop_
_atom_site_label
_atom_site_type_symbol
_atom_site_fract_x
_atom_site_fract_y
_atom_site_fract_z
_atom_site_U_iso_or_equiv
_atom_site_adp_type
_atom_site_occupancy
_atom_site_site_symmetry_order
_atom_site_calc_flag
_atom_site_refinement_flags_posn
_atom_site_refinement_flags_adp
_atom_site_refinement_flags_occupancy
_atom_site_disorder_assembly
_atom_site_disorder_group
Fe1 Fe 0.45487(7) 0.64644(2) 0.62819(5) 0.0292(2) Uani 1 1 d . . . . .
Cl2 Cl 0.24437(11) 0.61918(3) 0.63184(8) 0.0388(3) Uani 1 1 d . . . . .
Cl1 Cl 0.49525(12) 0.70218(3) 0.70668(8) 0.0383(3) Uani 1 1 d . . . . .
Cl4 Cl -0.22841(12) 0.79132(4) 0.67951(8) 0.0414(3) Uani 1 1 d . . . . .
Cl5 Cl 0.81989(14) 0.59084(4) 0.19151(11) 0.0555(4) Uani 1 1 d . . . . .
Cl6 Cl -0.09914(16) 0.47948(4) 0.30448(16) 0.0755(5) Uani 1 1 d . . . . .
Cl3 Cl 0.62591(18) 0.84798(7) 0.32964(15) 0.0893(7) Uani 1 1 d . . . . .
N1 N 0.4219(4) 0.66938(10) 0.4890(2) 0.0302(8) Uani 1 1 d . . . . .
N3 N 0.5834(4) 0.60420(11) 0.7077(3) 0.0333(8) Uani 1 1 d . . . . .
N2 N 0.6488(4) 0.64738(11) 0.5836(3) 0.0337(8) Uani 1 1 d . . . . .
C13 C 0.0385(4) 0.68251(12) 0.3185(3) 0.0312(9) Uani 1 1 d . . . . .
C12 C 0.1126(5) 0.64866(13) 0.3230(3) 0.0344(10) Uani 1 1 d . . . . .
C14 C 0.0880(5) 0.71086(13) 0.3765(3) 0.0331(9) Uani 1 1 d . . . . .
C17 C 0.3482(4) 0.76858(12) 0.4582(3) 0.0313(9) Uani 1 1 d . . . . .
C18 C 0.3058(5) 0.78282(13) 0.3732(3) 0.0349(10) Uani 1 1 d . . . . .
C2 C 0.5359(5) 0.68031(13) 0.4586(3) 0.0315(9) Uani 1 1 d . . . . .
C10 C 0.2896(4) 0.67421(13) 0.4335(3) 0.0296(9) Uani 1 1 d . . . . .
C15 C 0.2134(5) 0.70727(12) 0.4360(3) 0.0302(9) Uani 1 1 d . . . . .
C3 C 0.6687(4) 0.66859(13) 0.5125(3) 0.0324(9) Uani 1 1 d . . . . .
C23 C 0.1439(5) 0.75428(12) 0.5464(3) 0.0316(9) Uani 1 1 d . . . . .
C1 C 0.5439(5) 0.70081(15) 0.3733(3) 0.0395(11) Uani 1 1 d . . . . .
C7 C 0.7587(5) 0.63008(14) 0.6318(3) 0.0348(10) Uani 1 1 d . . . . .
C37 C 0.4425(5) 0.60481(12) 0.3396(3) 0.0352(10) Uani 1 1 d . . . . .
C16 C 0.2647(4) 0.73876(12) 0.5011(3) 0.0311(9) Uani 1 1 d . . . . .
C8 C 0.7171(5) 0.60459(14) 0.7015(3) 0.0352(10) Uani 1 1 d . . . . .
C11 C 0.2368(5) 0.64399(12) 0.3812(3) 0.0314(9) Uani 1 1 d . . . . .
C26 C -0.0831(5) 0.77781(13) 0.6285(3) 0.0347(9) Uani 1 1 d . . . . .
C43 C 0.5290(5) 0.57650(13) 0.7644(3) 0.0373(10) Uani 1 1 d . . . . .
C28 C 0.0580(5) 0.78378(14) 0.5100(3) 0.0375(10) Uani 1 1 d . . . . .
C24 C 0.1163(5) 0.73795(13) 0.6255(3) 0.0356(10) Uani 1 1 d . . . . .
C29 C -0.0924(5) 0.68790(14) 0.2524(4) 0.0396(11) Uani 1 1 d . . . . .
C19 C 0.3876(5) 0.80885(15) 0.3348(3) 0.0413(11) Uani 1 1 d . . . . .
C31 C 0.2136(5) 0.57327(13) 0.3653(4) 0.0385(10) Uani 1 1 d . . . . .
C6 C 0.8942(5) 0.63440(16) 0.6114(3) 0.0422(11) Uani 1 1 d . . . . .
C25 C 0.0021(5) 0.75004(15) 0.6676(3) 0.0402(11) Uani 1 1 d . . . . .
C27 C -0.0562(5) 0.79555(14) 0.5510(4) 0.0385(10) Uani 1 1 d . . . . .
C30 C 0.3141(5) 0.60643(13) 0.3895(3) 0.0358(10) Uani 1 1 d . . . . .
C5 C 0.9167(5) 0.65778(16) 0.5403(3) 0.0422(11) Uani 1 1 d . . . . .
C48 C 0.4963(6) 0.58669(14) 0.8494(3) 0.0397(11) Uani 1 1 d . . . . .
C22 C 0.4723(5) 0.78132(16) 0.5056(4) 0.0444(12) Uani 1 1 d . . . . .
C38 C 0.4408(5) 0.61906(14) 0.2534(4) 0.0420(11) Uani 1 1 d . . . . .
C4 C 0.8021(5) 0.67502(15) 0.4896(3) 0.0390(10) Uani 1 1 d . . . . .
C32 C 0.2093(6) 0.55297(15) 0.2867(4) 0.0470(12) Uani 1 1 d . . . . .
C39 C 0.5577(6) 0.61567(15) 0.2072(4) 0.0468(12) Uani 1 1 d . . . . .
C40 C 0.6758(5) 0.59733(14) 0.2492(4) 0.0424(11) Uani 1 1 d . . . . .
C42 C 0.5631(5) 0.58737(15) 0.3795(4) 0.0436(12) Uani 1 1 d . . . . .
C44 C 0.5036(6) 0.54014(14) 0.7304(4) 0.0437(11) Uani 1 1 d . . . . .
C36 C 0.1208(5) 0.56386(14) 0.4259(4) 0.0445(12) Uani 1 1 d . . . . .
C49 C 0.5347(6) 0.62417(15) 0.8909(3) 0.0453(12) Uani 1 1 d . . . . .
C9 C 0.8257(5) 0.58034(17) 0.7529(4) 0.0467(12) Uani 1 1 d . . . . .
C45 C 0.4451(7) 0.51428(16) 0.7842(4) 0.0544(14) Uani 1 1 d . . . . .
C47 C 0.4344(6) 0.55988(16) 0.8992(4) 0.0504(13) Uani 1 1 d . . . . .
C41 C 0.6800(6) 0.58326(16) 0.3349(4) 0.0488(13) Uani 1 1 d . . . . .
C21 C 0.5561(6) 0.8063(2) 0.4669(4) 0.0584(16) Uani 1 1 d . . . . .
C35 C 0.0257(6) 0.53477(15) 0.4081(5) 0.0507(14) Uani 1 1 d . . . . .
C46 C 0.4087(7) 0.52355(17) 0.8679(4) 0.0563(15) Uani 1 1 d . . . . .
C33 C 0.1115(6) 0.52365(16) 0.2662(5) 0.0538(14) Uani 1 1 d . . . . .
C50 C 0.6778(7) 0.62254(18) 0.9495(4) 0.0563(14) Uani 1 1 d . . . . .
C34 C 0.0226(6) 0.51519(15) 0.3279(5) 0.0553(15) Uani 1 1 d . . . . .
C20 C 0.5134(6) 0.81922(18) 0.3820(4) 0.0536(14) Uani 1 1 d . . . . .
C52 C 0.5321(7) 0.52850(19) 0.6386(5) 0.0630(17) Uani 1 1 d . . . . .
C53 C 0.4014(9) 0.5270(2) 0.5734(5) 0.072(2) Uani 1 1 d . . . . .
C51 C 0.3376(10) 0.4950(2) 0.9236(6) 0.085(3) Uani 1 1 d . . . . .

loop_
_atom_site_aniso_label
_atom_site_aniso_U_11
_atom_site_aniso_U_22
_atom_site_aniso_U_33
_atom_site_aniso_U_23
_atom_site_aniso_U_13
_atom_site_aniso_U_12
Fe1 0.0241(4) 0.0322(4) 0.0324(4) 0.0018(3) 0.0080(3) 0.0019(2)
Cl2 0.0265(5) 0.0430(6) 0.0482(6) 0.0029(5) 0.0104(4) -0.0003(4)
Cl1 0.0410(6) 0.0352(5) 0.0380(6) -0.0017(4) 0.0025(4) 0.0015(4)
Cl4 0.0324(5) 0.0562(7) 0.0377(6) -0.0063(5) 0.0122(4) 0.0022(5)
Cl5 0.0399(7) 0.0585(8) 0.0701(9) -0.0167(7) 0.0151(6) 0.0012(5)
Cl6 0.0410(7) 0.0480(8) 0.1372(17) -0.0134(9) 0.0111(8) -0.0071(6)
Cl3 0.0461(9) 0.1296(17) 0.0922(13) 0.0599(12) 0.0095(8) -0.0241(9)
N1 0.0270(17) 0.0323(18) 0.0324(19) 0.0046(15) 0.0081(14) 0.0039(14)
N3 0.0322(19) 0.0343(19) 0.034(2) 0.0020(16) 0.0077(15) 0.0046(15)
N2 0.0287(19) 0.042(2) 0.0317(19) 0.0026(16) 0.0072(15) 0.0060(15)
C13 0.028(2) 0.035(2) 0.032(2) 0.0083(18) 0.0083(17) 0.0014(17)
C12 0.033(2) 0.033(2) 0.038(2) 0.0032(18) 0.0073(18) 0.0003(17)
C14 0.030(2) 0.038(2) 0.033(2) 0.0019(18) 0.0099(17) 0.0026(18)
C17 0.027(2) 0.035(2) 0.034(2) -0.0018(18) 0.0108(17) 0.0027(17)
C18 0.035(2) 0.035(2) 0.036(2) 0.0042(19) 0.0104(18) 0.0070(18)
C2 0.029(2) 0.036(2) 0.031(2) -0.0026(18) 0.0078(16) 0.0039(17)
C10 0.0245(19) 0.036(2) 0.030(2) 0.0033(17) 0.0094(16) 0.0019(16)
C15 0.032(2) 0.032(2) 0.027(2) 0.0029(17) 0.0061(16) 0.0024(17)
C3 0.023(2) 0.038(2) 0.037(2) -0.0013(19) 0.0087(17) 0.0033(17)
C23 0.028(2) 0.033(2) 0.034(2) 0.0008(18) 0.0067(17) -0.0017(17)
C1 0.032(2) 0.048(3) 0.039(3) 0.005(2) 0.0071(19) -0.0009(19)
C7 0.024(2) 0.046(3) 0.036(2) -0.002(2) 0.0074(17) 0.0070(18)
C37 0.032(2) 0.028(2) 0.045(3) -0.0062(19) 0.0042(19) 0.0008(17)
C16 0.029(2) 0.032(2) 0.033(2) 0.0011(18) 0.0083(17) 0.0030(17)
C8 0.031(2) 0.044(3) 0.030(2) -0.0028(19) 0.0041(17) 0.0070(19)
C11 0.026(2) 0.035(2) 0.034(2) 0.0022(18) 0.0090(17) -0.0009(16)
C26 0.035(2) 0.035(2) 0.036(2) -0.0040(19) 0.0108(18) -0.0042(18)
C43 0.037(2) 0.035(2) 0.039(3) 0.0026(19) 0.0027(19) 0.0039(18)
C28 0.028(2) 0.041(2) 0.046(3) 0.010(2) 0.0161(19) 0.0046(18)
C24 0.035(2) 0.040(2) 0.033(2) -0.0003(19) 0.0111(18) 0.0031(19)
C29 0.030(2) 0.045(3) 0.043(3) 0.003(2) 0.0011(19) 0.0044(19)
C19 0.036(2) 0.053(3) 0.038(3) 0.009(2) 0.015(2) 0.004(2)
C31 0.035(2) 0.030(2) 0.050(3) 0.004(2) 0.001(2) 0.0038(18)
C6 0.033(2) 0.061(3) 0.034(3) -0.003(2) 0.0095(19) 0.007(2)
C25 0.042(3) 0.046(3) 0.036(3) 0.002(2) 0.013(2) 0.000(2)
C27 0.032(2) 0.042(3) 0.044(3) 0.006(2) 0.0143(19) 0.0020(19)
C30 0.035(2) 0.034(2) 0.040(3) 0.0000(19) 0.0080(19) 0.0025(18)
C5 0.028(2) 0.062(3) 0.038(3) 0.000(2) 0.0079(19) 0.003(2)
C48 0.045(3) 0.038(2) 0.036(3) 0.007(2) 0.006(2) 0.001(2)
C22 0.033(2) 0.057(3) 0.043(3) 0.005(2) 0.006(2) -0.010(2)
C38 0.037(3) 0.042(3) 0.049(3) 0.001(2) 0.011(2) 0.009(2)
C4 0.028(2) 0.053(3) 0.037(3) -0.002(2) 0.0079(18) -0.001(2)
C32 0.040(3) 0.040(3) 0.060(3) -0.008(2) 0.004(2) -0.001(2)
C39 0.043(3) 0.044(3) 0.056(3) -0.005(2) 0.016(2) 0.004(2)
C40 0.034(2) 0.038(2) 0.056(3) -0.012(2) 0.008(2) -0.0009(19)
C42 0.033(2) 0.043(3) 0.053(3) -0.003(2) 0.001(2) 0.0062(19)
C44 0.042(3) 0.037(3) 0.052(3) -0.002(2) 0.007(2) -0.002(2)
C36 0.036(3) 0.040(3) 0.056(3) 0.013(2) 0.001(2) -0.001(2)
C49 0.064(3) 0.040(3) 0.033(3) -0.002(2) 0.012(2) -0.002(2)
C9 0.032(2) 0.062(3) 0.045(3) 0.011(2) 0.003(2) 0.011(2)
C45 0.058(3) 0.041(3) 0.060(4) 0.001(3) -0.007(3) -0.007(2)
C47 0.056(3) 0.048(3) 0.047(3) 0.009(2) 0.008(2) -0.008(2)
C41 0.036(3) 0.049(3) 0.061(4) -0.010(3) 0.005(2) 0.006(2)
C21 0.036(3) 0.081(4) 0.058(4) 0.028(3) 0.003(2) -0.020(3)
C35 0.040(3) 0.040(3) 0.072(4) 0.014(3) 0.006(3) 0.003(2)
C46 0.065(4) 0.053(3) 0.048(3) 0.017(3) -0.006(3) -0.014(3)
C33 0.040(3) 0.043(3) 0.077(4) -0.010(3) 0.003(3) 0.004(2)
C50 0.060(4) 0.054(3) 0.053(3) -0.014(3) 0.004(3) -0.001(3)
C34 0.035(3) 0.037(3) 0.091(5) 0.003(3) -0.002(3) 0.003(2)
C20 0.040(3) 0.066(4) 0.058(4) 0.020(3) 0.015(2) -0.007(3)
C52 0.063(4) 0.063(4) 0.063(4) -0.028(3) 0.011(3) -0.007(3)
C53 0.079(5) 0.078(5) 0.055(4) -0.011(3) -0.003(3) 0.035(4)
C51 0.103(6) 0.071(5) 0.079(5) 0.035(4) -0.003(4) -0.040(4)

loop_
_atom_type_symbol
_atom_type_description
_atom_type_scat_dispersion_real
_atom_type_scat_dispersion_imag
_atom_type_scat_source
C C 0.0181 0.0091 'International Tables Vol C Tables 4.2.6.8 and 6.1.1.4'
H H 0.0000 0.0000 'International Tables Vol C Tables 4.2.6.8 and 6.1.1.4'
Cl Cl 0.3639 0.7018 'International Tables Vol C Tables 4.2.6.8 and 6.1.1.4'
Fe Fe -1.1336 3.1974 'International Tables Vol C Tables 4.2.6.8 and 6.1.1.4'
N N 0.0311 0.0180 'International Tables Vol C Tables 4.2.6.8 and 6.1.1.4'

loop_
_geom_angle_atom_site_label_1
_geom_angle_atom_site_label_2
_geom_angle_atom_site_label_3
_geom_angle
_geom_angle_site_symmetry_1
_geom_angle_site_symmetry_3
_geom_angle_publ_flag
Cl2 Fe1 Cl1 116.66(5) . . ?
N1 Fe1 Cl2 99.45(10) . . ?
N1 Fe1 Cl1 99.07(10) . . ?
N3 Fe1 Cl2 97.61(11) . . ?
N3 Fe1 Cl1 105.41(11) . . ?
N3 Fe1 N1 139.62(14) . . ?
N2 Fe1 Cl2 150.22(12) . . ?
N2 Fe1 Cl1 93.11(12) . . ?
N2 Fe1 N1 73.19(14) . . ?
N2 Fe1 N3 73.87(15) . . ?
C2 N1 Fe1 114.7(3) . . ?
C2 N1 C10 118.7(4) . . ?
C10 N1 Fe1 126.5(3) . . ?
C8 N3 Fe1 116.3(3) . . ?
C8 N3 C43 119.1(4) . . ?
C43 N3 Fe1 124.6(3) . . ?
C3 N2 Fe1 119.9(3) . . ?
C3 N2 C7 120.1(4) . . ?
C7 N2 Fe1 119.6(3) . . ?
C12 C13 C29 121.1(4) . . ?
C14 C13 C12 118.1(4) . . ?
C14 C13 C29 120.8(4) . . ?
C11 C12 C13 121.5(4) . . ?
C13 C14 C15 122.0(4) . . ?
C18 C17 C16 122.6(4) . . ?
C22 C17 C18 118.9(4) . . ?
C22 C17 C16 118.4(4) . . ?
C17 C18 C19 121.0(5) . . ?
N1 C2 C3 115.3(4) . . ?
N1 C2 C1 126.3(4) . . ?
C3 C2 C1 118.2(4) . . ?
C15 C10 N1 121.0(4) . . ?
C15 C10 C11 121.2(4) . . ?
C11 C10 N1 117.7(4) . . ?
C14 C15 C16 121.1(4) . . ?
C10 C15 C14 118.0(4) . . ?
C10 C15 C16 120.9(4) . . ?
N2 C3 C2 113.1(4) . . ?
N2 C3 C4 121.5(4) . . ?
C4 C3 C2 125.1(4) . . ?
C28 C23 C16 122.8(4) . . ?
C24 C23 C16 118.4(4) . . ?
C24 C23 C28 118.8(4) . . ?
N2 C7 C8 113.4(4) . . ?
N2 C7 C6 121.4(4) . . ?
C6 C7 C8 125.1(4) . . ?
C38 C37 C30 122.3(4) . . ?
C42 C37 C30 119.3(5) . . ?
C42 C37 C38 118.4(5) . . ?
C17 C16 C15 112.6(4) . . ?
C23 C16 C17 114.1(4) . . ?
C23 C16 C15 110.7(4) . . ?
N3 C8 C7 114.7(4) . . ?
N3 C8 C9 126.0(5) . . ?
C7 C8 C9 119.2(4) . . ?
C12 C11 C30 121.5(4) . . ?
C10 C11 C12 118.8(4) . . ?
C10 C11 C30 119.7(4) . . ?
C25 C26 Cl4 118.6(4) . . ?
C25 C26 C27 121.8(4) . . ?
C27 C26 Cl4 119.6(4) . . ?
C48 C43 N3 120.1(4) . . ?
C44 C43 N3 118.3(5) . . ?
C44 C43 C48 121.5(5) . . ?
C27 C28 C23 120.7(4) . . ?
C23 C24 C25 120.6(4) . . ?
C20 C19 C18 118.2(5) . . ?
C32 C31 C30 123.5(5) . . ?
C32 C31 C36 118.9(5) . . ?
C36 C31 C30 117.6(5) . . ?
C7 C6 C5 118.8(5) . . ?
C26 C25 C24 119.1(4) . . ?
C26 C27 C28 118.8(4) . . ?
C37 C30 C11 114.1(4) . . ?
C37 C30 C31 112.1(4) . . ?
C11 C30 C31 111.8(4) . . ?
C6 C5 C4 119.4(4) . . ?
C43 C48 C49 122.5(4) . . ?
C47 C48 C43 118.3(5) . . ?
C47 C48 C49 119.0(5) . . ?
C21 C22 C17 120.3(5) . . ?
C37 C38 C39 121.3(5) . . ?
C3 C4 C5 118.6(5) . . ?
C31 C32 C33 121.3(6) . . ?
C40 C39 C38 118.3(5) . . ?
C39 C40 Cl5 119.4(4) . . ?
C41 C40 Cl5 119.3(4) . . ?
C41 C40 C39 121.3(5) . . ?
C37 C42 C41 121.5(5) . . ?
C43 C44 C52 123.2(5) . . ?
C45 C44 C43 117.6(5) . . ?
C45 C44 C52 119.2(5) . . ?
C35 C36 C31 121.0(6) . . ?
C48 C49 C50 111.0(5) . . ?
C46 C45 C44 122.5(5) . . ?
C46 C47 C48 121.7(6) . . ?
C40 C41 C42 119.2(5) . . ?
C20 C21 C22 119.4(5) . . ?
C36 C35 C34 118.8(6) . . ?
C45 C46 C51 121.3(6) . . ?
C47 C46 C45 118.3(5) . . ?
C47 C46 C51 120.3(7) . . ?
C34 C33 C32 118.0(6) . . ?
C35 C34 Cl6 118.8(5) . . ?
C33 C34 Cl6 119.1(5) . . ?
C33 C34 C35 122.1(5) . . ?
C19 C20 Cl3 118.6(4) . . ?
C19 C20 C21 122.0(5) . . ?
C21 C20 Cl3 119.3(5) . . ?
C53 C52 C44 112.1(6) . . ?

loop_
_geom_bond_atom_site_label_1
_geom_bond_atom_site_label_2
_geom_bond_distance
_geom_bond_site_symmetry_2
_geom_bond_publ_flag
Fe1 Cl2 2.2513(12) . ?
Fe1 Cl1 2.3199(13) . ?
Fe1 N1 2.234(4) . ?
Fe1 N3 2.200(4) . ?
Fe1 N2 2.062(4) . ?
Cl4 C26 1.747(5) . ?
Cl5 C40 1.743(5) . ?
Cl6 C34 1.734(6) . ?
Cl3 C20 1.751(6) . ?
N1 C2 1.300(6) . ?
N1 C10 1.437(6) . ?
N3 C8 1.301(6) . ?
N3 C43 1.448(6) . ?
N2 C3 1.345(6) . ?
N2 C7 1.350(6) . ?
C13 C12 1.399(6) . ?
C13 C14 1.380(7) . ?
C13 C29 1.510(6) . ?
C12 C11 1.394(7) . ?
C14 C15 1.410(6) . ?
C17 C18 1.387(7) . ?
C17 C16 1.526(6) . ?
C17 C22 1.384(7) . ?
C18 C19 1.391(7) . ?
C2 C3 1.480(6) . ?
C2 C1 1.489(7) . ?
C10 C15 1.391(6) . ?
C10 C11 1.391(6) . ?
C15 C16 1.530(6) . ?
C3 C4 1.388(6) . ?
C23 C16 1.525(6) . ?
C23 C28 1.403(6) . ?
C23 C24 1.383(6) . ?
C7 C8 1.483(7) . ?
C7 C6 1.385(7) . ?
C37 C30 1.527(7) . ?
C37 C38 1.393(7) . ?
C37 C42 1.382(7) . ?
C8 C9 1.491(7) . ?
C11 C30 1.529(6) . ?
C26 C25 1.369(7) . ?
C26 C27 1.381(7) . ?
C43 C48 1.405(7) . ?
C43 C44 1.404(7) . ?
C28 C27 1.393(6) . ?
C24 C25 1.405(7) . ?
C19 C20 1.370(8) . ?
C31 C30 1.540(7) . ?
C31 C32 1.383(8) . ?
C31 C36 1.398(8) . ?
C6 C5 1.396(8) . ?
C5 C4 1.398(7) . ?
C48 C49 1.502(7) . ?
C48 C47 1.396(7) . ?
C22 C21 1.381(7) . ?
C38 C39 1.402(7) . ?
C32 C33 1.413(8) . ?
C39 C40 1.388(8) . ?
C40 C41 1.380(9) . ?
C42 C41 1.391(8) . ?
C44 C45 1.395(8) . ?
C44 C52 1.503(9) . ?
C36 C35 1.385(8) . ?
C49 C50 1.534(9) . ?
C45 C46 1.391(10) . ?
C47 C46 1.390(9) . ?
C21 C20 1.370(8) . ?
C35 C34 1.392(10) . ?
C46 C51 1.535(9) . ?
C33 C34 1.376(10) . ?
C52 C53 1.489(10) . ?

loop_
_geom_torsion_atom_site_label_1
_geom_torsion_atom_site_label_2
_geom_torsion_atom_site_label_3
_geom_torsion_atom_site_label_4
_geom_torsion
_geom_torsion_site_symmetry_1
_geom_torsion_site_symmetry_2
_geom_torsion_site_symmetry_3
_geom_torsion_site_symmetry_4
_geom_torsion_publ_flag
Fe1 N1 C2 C3 12.3(5) . . . . ?
Fe1 N1 C2 C1 -172.1(4) . . . . ?
Fe1 N1 C10 C15 89.1(5) . . . . ?
Fe1 N1 C10 C11 -87.3(4) . . . . ?
Fe1 N3 C8 C7 -8.2(5) . . . . ?
Fe1 N3 C8 C9 176.2(4) . . . . ?
Fe1 N3 C43 C48 -78.4(5) . . . . ?
Fe1 N3 C43 C44 98.5(5) . . . . ?
Fe1 N2 C3 C2 -16.9(5) . . . . ?
Fe1 N2 C3 C4 168.9(4) . . . . ?
Fe1 N2 C7 C8 13.7(5) . . . . ?
Fe1 N2 C7 C6 -170.8(4) . . . . ?
Cl4 C26 C25 C24 177.6(4) . . . . ?
Cl4 C26 C27 C28 -178.4(4) . . . . ?
Cl5 C40 C41 C42 -177.8(4) . . . . ?
N1 C2 C3 N2 1.7(6) . . . . ?
N1 C2 C3 C4 175.6(5) . . . . ?
N1 C10 C15 C14 176.8(4) . . . . ?
N1 C10 C15 C16 -2.9(6) . . . . ?
N1 C10 C11 C12 -176.4(4) . . . . ?
N1 C10 C11 C30 4.4(6) . . . . ?
N3 C43 C48 C49 -9.2(8) . . . . ?
N3 C43 C48 C47 175.3(5) . . . . ?
N3 C43 C44 C45 -177.0(5) . . . . ?
N3 C43 C44 C52 0.9(8) . . . . ?
N2 C3 C4 C5 2.4(7) . . . . ?
N2 C7 C8 N3 -2.9(6) . . . . ?
N2 C7 C8 C9 173.1(4) . . . . ?
N2 C7 C6 C5 1.2(8) . . . . ?
C13 C12 C11 C10 -2.2(7) . . . . ?
C13 C12 C11 C30 177.0(4) . . . . ?
C13 C14 C15 C10 1.5(6) . . . . ?
C13 C14 C15 C16 -178.7(4) . . . . ?
C12 C13 C14 C15 3.3(7) . . . . ?
C12 C11 C30 C37 102.0(5) . . . . ?
C12 C11 C30 C31 -26.5(6) . . . . ?
C14 C13 C12 C11 -3.0(7) . . . . ?
C14 C15 C16 C17 -84.3(5) . . . . ?
C14 C15 C16 C23 44.7(5) . . . . ?
C17 C18 C19 C20 2.0(8) . . . . ?
C17 C22 C21 C20 1.8(10) . . . . ?
C18 C17 C16 C15 43.9(5) . . . . ?
C18 C17 C16 C23 -83.3(5) . . . . ?
C18 C17 C22 C21 -3.4(8) . . . . ?
C18 C19 C20 Cl3 173.2(4) . . . . ?
C18 C19 C20 C21 -3.7(10) . . . . ?
C2 N1 C10 C15 -88.3(5) . . . . ?
C2 N1 C10 C11 95.3(5) . . . . ?
C2 C3 C4 C5 -171.1(5) . . . . ?
C10 N1 C2 C3 -169.9(4) . . . . ?
C10 N1 C2 C1 5.6(7) . . . . ?
C10 C15 C16 C17 95.4(5) . . . . ?
C10 C15 C16 C23 -135.5(4) . . . . ?
C10 C11 C30 C37 -78.9(5) . . . . ?
C10 C11 C30 C31 152.7(4) . . . . ?
C15 C10 C11 C12 7.3(6) . . . . ?
C15 C10 C11 C30 -171.9(4) . . . . ?
C3 N2 C7 C8 -173.7(4) . . . . ?
C3 N2 C7 C6 1.8(7) . . . . ?
C23 C28 C27 C26 0.3(8) . . . . ?
C23 C24 C25 C26 1.1(8) . . . . ?
C1 C2 C3 N2 -174.2(4) . . . . ?
C1 C2 C3 C4 -0.3(7) . . . . ?
C7 N2 C3 C2 170.6(4) . . . . ?
C7 N2 C3 C4 -3.6(7) . . . . ?
C7 C6 C5 C4 -2.4(8) . . . . ?
C37 C38 C39 C40 0.6(8) . . . . ?
C37 C42 C41 C40 0.8(8) . . . . ?
C16 C17 C18 C19 -177.3(4) . . . . ?
C16 C17 C22 C21 175.5(5) . . . . ?
C16 C23 C28 C27 176.2(5) . . . . ?
C16 C23 C24 C25 -177.0(4) . . . . ?
C8 N3 C43 C48 102.2(5) . . . . ?
C8 N3 C43 C44 -81.0(6) . . . . ?
C8 C7 C6 C5 176.1(5) . . . . ?
C11 C10 C15 C14 -6.9(6) . . . . ?
C11 C10 C15 C16 173.3(4) . . . . ?
C43 N3 C8 C7 171.3(4) . . . . ?
C43 N3 C8 C9 -4.3(7) . . . . ?
C43 C48 C49 C50 -92.3(6) . . . . ?
C43 C48 C47 C46 1.9(9) . . . . ?
C43 C44 C45 C46 1.6(9) . . . . ?
C43 C44 C52 C53 -101.8(7) . . . . ?
C28 C23 C16 C17 39.2(6) . . . . ?
C28 C23 C16 C15 -89.0(5) . . . . ?
C28 C23 C24 C25 1.5(7) . . . . ?
C24 C23 C16 C17 -142.3(4) . . . . ?
C24 C23 C16 C15 89.5(5) . . . . ?
C24 C23 C28 C27 -2.3(7) . . . . ?
C29 C13 C12 C11 177.3(4) . . . . ?
C29 C13 C14 C15 -177.0(4) . . . . ?
C31 C32 C33 C34 -1.6(8) . . . . ?
C31 C36 C35 C34 -0.8(8) . . . . ?
C6 C7 C8 N3 -178.1(5) . . . . ?
C6 C7 C8 C9 -2.2(8) . . . . ?
C6 C5 C4 C3 0.7(8) . . . . ?
C25 C26 C27 C28 2.5(8) . . . . ?
C27 C26 C25 C24 -3.2(8) . . . . ?
C30 C37 C38 C39 -176.9(5) . . . . ?
C30 C37 C42 C41 176.3(5) . . . . ?
C30 C31 C32 C33 -177.7(5) . . . . ?
C30 C31 C36 C35 179.0(5) . . . . ?
C48 C43 C44 C45 -0.2(8) . . . . ?
C48 C43 C44 C52 177.7(5) . . . . ?
C48 C47 C46 C45 -0.7(10) . . . . ?
C48 C47 C46 C51 -178.7(6) . . . . ?
C22 C17 C18 C19 1.5(7) . . . . ?
C22 C17 C16 C15 -134.9(5) . . . . ?
C22 C17 C16 C23 97.9(5) . . . . ?
C22 C21 C20 Cl3 -175.0(5) . . . . ?
C22 C21 C20 C19 1.8(11) . . . . ?
C38 C37 C30 C11 -43.5(6) . . . . ?
C38 C37 C30 C31 84.8(5) . . . . ?
C38 C37 C42 C41 -1.2(7) . . . . ?
C38 C39 C40 Cl5 177.2(4) . . . . ?
C38 C39 C40 C41 -1.1(8) . . . . ?
C32 C31 C30 C37 -22.6(7) . . . . ?
C32 C31 C30 C11 106.9(5) . . . . ?
C32 C31 C36 C35 -0.1(8) . . . . ?
C32 C33 C34 Cl6 179.7(4) . . . . ?
C32 C33 C34 C35 0.7(9) . . . . ?
C39 C40 C41 C42 0.4(8) . . . . ?
C42 C37 C30 C11 139.1(5) . . . . ?
C42 C37 C30 C31 -92.6(5) . . . . ?
C42 C37 C38 C39 0.5(8) . . . . ?
C44 C43 C48 C49 174.1(5) . . . . ?
C44 C43 C48 C47 -1.5(8) . . . . ?
C44 C45 C46 C47 -1.2(10) . . . . ?
C44 C45 C46 C51 176.9(6) . . . . ?
C36 C31 C30 C37 158.4(4) . . . . ?
C36 C31 C30 C11 -72.1(5) . . . . ?
C36 C31 C32 C33 1.3(8) . . . . ?
C36 C35 C34 Cl6 -178.5(4) . . . . ?
C36 C35 C34 C33 0.5(8) . . . . ?
C49 C48 C47 C46 -173.8(6) . . . . ?
C45 C44 C52 C53 76.1(8) . . . . ?
C47 C48 C49 C50 83.2(6) . . . . ?
C52 C44 C45 C46 -176.4(6) . . . . ?
